data_7207331
loop_
_publ_author_name
'Bai, Yan'
'Wang, Jun-Li'
'Dang, Dong-Bin'
'Li, Meng-Meng'
'Niu, Jing-Yang'

_publ_section_title
;
 Assembly of four d10-metal inorganic--organic hybrid coordination
 polymers based on bipyrazine imine-based ligand: Synthesis, crystal
 structures and luminescent properties
;
_journal_issue 5
_journal_name_full CrystEngComm
_journal_page_first 1575
_journal_paper_doi 10.1039/c1ce06030a
_journal_volume 14
_journal_year 2012
_chemical_formula_sum 'C14 H12 Ag2 N8 S2'
_chemical_formula_weight 572.18
_chemical_name_systematic
;
?
;
_space_group_IT_number 41
_symmetry_cell_setting orthorhombic
_symmetry_space_group_name_Hall 'A 2 -2ab'
_symmetry_space_group_name_H-M 'A b a 2'
_atom_sites_solution_hydrogens geom
_atom_sites_solution_primary direct
_atom_sites_solution_secondary difmap
_audit_creation_method SHELXL-97
_cell_angle_alpha 90.00
_cell_angle_beta 90.00
_cell_angle_gamma 90.00
_cell_formula_units_Z 4
_cell_length_a 12.2275(7)
_cell_length_b 21.7867(13)
_cell_length_c 7.0262(4)
_cell_measurement_reflns_used 2533
_cell_measurement_temperature 296(2)
_cell_measurement_theta_max 27.33
_cell_measurement_theta_min 2.50
_cell_volume 1871.76(19)
_computing_cell_refinement 'Bruker SMART'
_computing_data_collection 'Bruker SMART'
_computing_data_reduction 'Bruker SAINT'
_computing_molecular_graphics 'Bruker SHELXTL'
_computing_publication_material 'Bruker SHELXTL'
_computing_structure_refinement 'SHELXL-97 (Sheldrick, 1997)'
_computing_structure_solution 'SHELXS-97 (Sheldrick, 1990)'
_diffrn_ambient_temperature 296(2)
_diffrn_measured_fraction_theta_full 1.000
_diffrn_measured_fraction_theta_max 1.000
_diffrn_measurement_device_type 'CCD area detector'
_diffrn_measurement_method 'phi and omega scans'
_diffrn_radiation_monochromator graphite
_diffrn_radiation_source 'fine-focus sealed tube'
_diffrn_radiation_type MoK\a
_diffrn_radiation_wavelength 0.71073
_diffrn_reflns_av_R_equivalents 0.0165
_diffrn_reflns_av_sigmaI/netI 0.0214
_diffrn_reflns_limit_h_max 14
_diffrn_reflns_limit_h_min -12
_diffrn_reflns_limit_k_max 26
_diffrn_reflns_limit_k_min -22
_diffrn_reflns_limit_l_max 8
_diffrn_reflns_limit_l_min -8
_diffrn_reflns_number 4468
_diffrn_reflns_theta_full 25.48
_diffrn_reflns_theta_max 25.48
_diffrn_reflns_theta_min 1.87
_exptl_absorpt_coefficient_mu 2.331
_exptl_absorpt_correction_T_max 0.6528
_exptl_absorpt_correction_T_min 0.4958
_exptl_absorpt_correction_type multi-scan
_exptl_crystal_colour yellow
_exptl_crystal_density_diffrn 2.030
_exptl_crystal_density_method 'not measured'
_exptl_crystal_description block
_exptl_crystal_F_000 1112
_exptl_crystal_size_max 0.35
_exptl_crystal_size_mid 0.25
_exptl_crystal_size_min 0.20
_refine_diff_density_max 0.402
_refine_diff_density_min -0.534
_refine_diff_density_rms 0.079
_refine_ls_abs_structure_details 'Flack H D (1983), Acta Cryst. A39, 876-881'
_refine_ls_abs_structure_Flack -0.02(4)
_refine_ls_extinction_coef 0.0078(3)
_refine_ls_extinction_expression Fc^*^=kFc[1+0.001xFc^2^\l^3^/sin(2\q)]^-1/4^
_refine_ls_extinction_method SHELXL
_refine_ls_goodness_of_fit_ref 1.060
_refine_ls_hydrogen_treatment constr
_refine_ls_matrix_type full
_refine_ls_number_parameters 120
_refine_ls_number_reflns 1714
_refine_ls_number_restraints 1
_refine_ls_restrained_S_all 1.059
_refine_ls_R_factor_all 0.0247
_refine_ls_R_factor_gt 0.0228
_refine_ls_shift/su_max 0.001
_refine_ls_shift/su_mean 0.000
_refine_ls_structure_factor_coef Fsqd
_refine_ls_weighting_details 'calc w=1/[\s^2^(Fo^2^)+(0.0271P)^2^+1.1935P] where P=(Fo^2^+2Fc^2^)/3'
_refine_ls_weighting_scheme calc
_refine_ls_wR_factor_gt 0.0537
_refine_ls_wR_factor_ref 0.0551
_reflns_number_gt 1611
_reflns_number_total 1714
_reflns_threshold_expression >2sigma(I)
_cod_data_source_file c1ce06030a.txt
_cod_data_source_block 2
_cod_depositor_comments
;
The following automatic conversions were performed:

'_symmetry_cell_setting' value 'Orthorhombic' changed to
'orthorhombic' according to
/home/saulius/struct/CIF-dictionaries/cif_core.dic dictionary named
'cif_core.dic' version 2.4.1 from 2010-06-29.

Automatic conversion script
Id: cif_fix_values 1715 2011-07-08 13:25:40Z adriana 
;
_cod_original_sg_symbol_H-M Aba2
_cod_database_code 7207331

loop_
_symmetry_equiv_pos_as_xyz
'x, y, z'
'-x, -y, z'
'x+1/2, -y+1/2, z'
'-x+1/2, y+1/2, z'
'x, y+1/2, z+1/2'
'-x, -y+1/2, z+1/2'
'x+1/2, -y+1, z+1/2'
'-x+1/2, y+1, z+1/2'

loop_
_atom_site_label
_atom_site_type_symbol
_atom_site_fract_x
_atom_site_fract_y
_atom_site_fract_z
_atom_site_U_iso_or_equiv
_atom_site_adp_type
_atom_site_occupancy
_atom_site_symmetry_multiplicity
_atom_site_calc_flag
_atom_site_refinement_flags
Ag1 Ag -0.285478(18) -0.259011(12) 0.40460(7) 0.06012(14) Uani 1 1 d .
S1 S -0.65391(7) -0.17889(4) 0.59900(13) 0.0450(2) Uani 1 1 d .
C1 C -0.5386(3) -0.2145(2) 0.5443(5) 0.0465(9) Uani 1 1 d .
N1 N -0.4563(3) -0.2370(2) 0.5110(7) 0.0752(13) Uani 1 1 d .
N2 N -0.1740(3) -0.03403(14) 0.2691(4) 0.0447(8) Uani 1 1 d .
N3 N -0.2273(2) -0.15584(14) 0.3520(4) 0.0423(7) Uani 1 1 d .
N4 N -0.4605(2) -0.02260(14) 0.3232(4) 0.0466(7) Uani 1 1 d .
C2 C -0.0973(3) -0.07710(19) 0.2937(5) 0.0485(9) Uani 1 1 d .
H2A H -0.0241 -0.0663 0.2800 0.058 Uiso 1 1 calc R
C3 C -0.1232(3) -0.13670(18) 0.3385(5) 0.0435(9) Uani 1 1 d .
H3A H -0.0670 -0.1646 0.3601 0.052 Uiso 1 1 calc R
C4 C -0.3033(3) -0.11331(17) 0.3247(5) 0.0403(8) Uani 1 1 d .
H4A H -0.3765 -0.1248 0.3298 0.048 Uiso 1 1 calc R
C5 C -0.2777(2) -0.05226(17) 0.2889(5) 0.0363(7) Uani 1 1 d .
C6 C -0.3651(3) -0.00497(16) 0.2683(4) 0.0371(7) Uani 1 1 d .
C7 C -0.3385(3) 0.05671(18) 0.1901(6) 0.0558(10) Uani 1 1 d .
H7A H -0.4038 0.0811 0.1844 0.084 Uiso 1 1 calc R
H7B H -0.3086 0.0523 0.0645 0.084 Uiso 1 1 calc R
H7C H -0.2859 0.0765 0.2709 0.084 Uiso 1 1 calc R

loop_
_atom_site_aniso_label
_atom_site_aniso_U_11
_atom_site_aniso_U_22
_atom_site_aniso_U_33
_atom_site_aniso_U_23
_atom_site_aniso_U_13
_atom_site_aniso_U_12
Ag1 0.03399(16) 0.05349(19) 0.0929(3) -0.0051(3) -0.00620(19) 0.00698(10)
S1 0.0361(4) 0.0467(5) 0.0522(5) -0.0025(4) -0.0010(4) 0.0050(4)
C1 0.0346(19) 0.060(3) 0.045(2) -0.0140(18) -0.0004(15) -0.0084(17)
N1 0.033(2) 0.103(3) 0.089(3) -0.046(2) 0.0041(17) -0.0012(18)
N2 0.0394(16) 0.0456(19) 0.0491(19) -0.0050(14) 0.0044(12) 0.0007(13)
N3 0.0434(16) 0.0414(16) 0.0421(18) -0.0053(12) 0.0004(12) 0.0066(12)
N4 0.0391(16) 0.0368(16) 0.0639(18) 0.0013(14) 0.0002(13) 0.0091(12)
C2 0.0329(18) 0.055(2) 0.058(2) -0.0085(19) 0.0056(15) 0.0041(16)
C3 0.0368(19) 0.049(2) 0.044(2) -0.0060(14) 0.0005(14) 0.0125(14)
C4 0.0382(17) 0.040(2) 0.0428(17) -0.0038(15) -0.0010(13) 0.0047(14)
C5 0.0401(19) 0.0387(19) 0.0303(17) -0.0075(14) 0.0016(13) 0.0041(13)
C6 0.0388(17) 0.0366(18) 0.0359(19) -0.0059(13) -0.0036(14) 0.0016(14)
C7 0.055(2) 0.040(2) 0.073(3) 0.0048(19) 0.011(2) 0.0048(17)

loop_
_atom_type_symbol
_atom_type_description
_atom_type_scat_dispersion_real
_atom_type_scat_dispersion_imag
_atom_type_scat_source
C C 0.0033 0.0016 'International Tables Vol C Tables 4.2.6.8 and 6.1.1.4'
H H 0.0000 0.0000 'International Tables Vol C Tables 4.2.6.8 and 6.1.1.4'
N N 0.0061 0.0033 'International Tables Vol C Tables 4.2.6.8 and 6.1.1.4'
S S 0.1246 0.1234 'International Tables Vol C Tables 4.2.6.8 and 6.1.1.4'
Ag Ag -0.8971 1.1015 'International Tables Vol C Tables 4.2.6.8 and 6.1.1.4'

loop_
_geom_angle_atom_site_label_1
_geom_angle_atom_site_label_2
_geom_angle_atom_site_label_3
_geom_angle
_geom_angle_site_symmetry_1
_geom_angle_site_symmetry_3
N1 Ag1 N3 97.25(14) . .
N1 Ag1 S1 121.68(14) . 3_545
N3 Ag1 S1 113.67(7) . 3_545
N1 Ag1 S1 96.76(11) . 6_444
N3 Ag1 S1 116.10(7) . 6_444
S1 Ag1 S1 110.25(4) 3_545 6_444
C1 S1 Ag1 99.61(13) . 3_445
C1 S1 Ag1 100.81(15) . 6_445
Ag1 S1 Ag1 89.22(3) 3_445 6_445
N1 C1 S1 176.8(4) . .
C1 N1 Ag1 165.4(5) . .
C5 N2 C2 116.3(3) . .
C4 N3 C3 115.9(3) . .
C4 N3 Ag1 118.1(2) . .
C3 N3 Ag1 125.9(2) . .
C6 N4 N4 115.0(4) . 2_455
N2 C2 C3 122.1(3) . .
N2 C2 H2A 118.9 . .
C3 C2 H2A 118.9 . .
N3 C3 C2 121.9(3) . .
N3 C3 H3A 119.1 . .
C2 C3 H3A 119.1 . .
N3 C4 C5 122.5(3) . .
N3 C4 H4A 118.8 . .
C5 C4 H4A 118.8 . .
N2 C5 C4 121.2(3) . .
N2 C5 C6 117.7(3) . .
C4 C5 C6 121.1(3) . .
N4 C6 C7 125.3(3) . .
N4 C6 C5 114.5(3) . .
C7 C6 C5 120.2(3) . .
C6 C7 H7A 109.5 . .
C6 C7 H7B 109.5 . .
H7A C7 H7B 109.5 . .
C6 C7 H7C 109.5 . .
H7A C7 H7C 109.5 . .
H7B C7 H7C 109.5 . .

loop_
_geom_bond_atom_site_label_1
_geom_bond_atom_site_label_2
_geom_bond_distance
_geom_bond_site_symmetry_2
Ag1 N1 2.270(3) .
Ag1 N3 2.386(3) .
Ag1 S1 2.5068(10) 3_545
Ag1 S1 2.6440(11) 6_444
S1 C1 1.655(4) .
S1 Ag1 2.5069(10) 3_445
S1 Ag1 2.6440(11) 6_445
C1 N1 1.143(4) .
N2 C5 1.336(5) .
N2 C2 1.338(5) .
N3 C4 1.326(4) .
N3 C3 1.343(4) .
N4 C6 1.287(4) .
N4 N4 1.380(5) 2_455
C2 C3 1.373(5) .
C2 H2A 0.9300 .
C3 H3A 0.9300 .
C4 C5 1.390(5) .
C4 H4A 0.9300 .
C5 C6 1.492(5) .
C6 C7 1.488(5) .
C7 H7A 0.9600 .
C7 H7B 0.9600 .
C7 H7C 0.9600 .
